data_9015296
loop_
_publ_author_name
'Vettier, C.'
'Yelon, W. B.'

_publ_section_title
;
 The structure of FeCl2 at high pressures
 Note: P = 1.04 kbar
;
_journal_name_full 'Journal of Physics and Chemistry of Solids'
_journal_page_first 401
_journal_page_last 405
_journal_paper_doi 10.1016/0022-3697(75)90065-7
_journal_volume 36
_journal_year 1975
_chemical_formula_sum 'Cl2 Fe'
_chemical_name_mineral Lawrencite
_space_group_IT_number 166
_symmetry_space_group_name_Hall '-R 3 2"'
_symmetry_space_group_name_H-M 'R -3 m :H'
_cell_angle_alpha 90
_cell_angle_beta 90
_cell_angle_gamma 120
_cell_length_a 3.598
_cell_length_b 3.598
_cell_length_c 17.481
_cell_formula_units_Z 3
_cell_volume 195.983
_database_code_amcsd 0018598
_exptl_crystal_density_diffrn 3.222
_cod_original_sg_symbol_H-M 'R -3 m'
_cod_original_formula_sum 'Fe Cl2'
_cod_database_code 9015296

loop_
_space_group_symop_operation_xyz
x,y,z
2/3+x,1/3+y,1/3+z
1/3+x,2/3+y,2/3+z
x,x-y,z
2/3+x,1/3+x-y,1/3+z
1/3+x,2/3+x-y,2/3+z
y,x,-z
2/3+y,1/3+x,1/3-z
1/3+y,2/3+x,2/3-z
-x+y,y,z
2/3-x+y,1/3+y,1/3+z
1/3-x+y,2/3+y,2/3+z
-x,-x+y,-z
2/3-x,1/3-x+y,1/3-z
1/3-x,2/3-x+y,2/3-z
-y,-x,z
2/3-y,1/3-x,1/3+z
1/3-y,2/3-x,2/3+z
x-y,-y,-z
2/3+x-y,1/3-y,1/3-z
1/3+x-y,2/3-y,2/3-z
y,-x+y,-z
2/3+y,1/3-x+y,1/3-z
1/3+y,2/3-x+y,2/3-z
-x+y,-x,z
2/3-x+y,1/3-x,1/3+z
1/3-x+y,2/3-x,2/3+z
-x,-y,-z
2/3-x,1/3-y,1/3-z
1/3-x,2/3-y,2/3-z
-y,x-y,z
2/3-y,1/3+x-y,1/3+z
1/3-y,2/3+x-y,2/3+z
x-y,x,-z
2/3+x-y,1/3+x,1/3-z
1/3+x-y,2/3+x,2/3-z

loop_
_atom_site_label
_atom_site_fract_x
_atom_site_fract_y
_atom_site_fract_z
_atom_site_U_iso_or_equiv
Fe 0.00000 0.00000 0.00000 0.01393
Cl 0.33333 0.66667 0.25500 0.01773

loop_
_cod_related_entry_id
_cod_related_entry_database
_cod_related_entry_code
1 AMCSD 0018598
